data_1568219
loop_
_publ_author_name
'Shukla, Rahul K.'
'Nair, Akshay M.'
'Volla, Chandra M. R.'

_publ_section_title
;
 Pd(ii)-catalyzed &#x3b2;- and &#x3b3;-C-(sp<sup>3</sup>)-H dienylation
 with allenyl acetates.
;
_journal_issue 4
_journal_name_full 'Chemical science'
_journal_page_first 955
_journal_page_last 962
_journal_paper_doi 10.1039/d2sc05188e
_journal_volume 14
_journal_year 2023
_chemical_formula_moiety 'C27 H22 N2 O'
_chemical_formula_sum 'C27 H22 N2 O'
_chemical_formula_weight 390.46
_space_group_crystal_system monoclinic
_space_group_IT_number 14
_space_group_name_Hall '-P 2ybc'
_space_group_name_H-M_alt 'P 1 21/c 1'
_atom_sites_solution_hydrogens geom
_atom_sites_solution_primary dual
_audit_creation_date 2020-12-19
_audit_creation_method
;
Olex2 1.2
(compiled 2018.05.29 svn.r3508 for OlexSys, GUI svn.r5506)
;
_audit_update_record
;
2021-07-12 deposited with the CCDC.	2022-12-20 downloaded from the CCDC.
;
_cell_angle_alpha 90
_cell_angle_beta 93.694(19)
_cell_angle_gamma 90
_cell_formula_units_Z 4
_cell_length_a 17.933(4)
_cell_length_b 5.7655(13)
_cell_length_c 20.387(4)
_cell_measurement_reflns_used 1300
_cell_measurement_temperature 150
_cell_measurement_theta_max 30.5340
_cell_measurement_theta_min 2.2630
_cell_volume 2103.5(8)
_computing_cell_refinement 'CrysAlisPro 1.171.38.46 (Rigaku OD, 2015)'
_computing_data_collection 'CrysAlisPro 1.171.38.46 (Rigaku OD, 2015)'
_computing_data_reduction 'CrysAlisPro 1.171.38.46 (Rigaku OD, 2015)'
_computing_molecular_graphics 'Olex2 (Dolomanov et al., 2009)'
_computing_publication_material 'Olex2 (Dolomanov et al., 2009)'
_computing_structure_refinement 'ShelXL (Sheldrick, 2015)'
_computing_structure_solution 'ShelXT (Sheldrick, 2015)'
_diffrn_ambient_temperature 150
_diffrn_detector 'CCD plate'
_diffrn_detector_area_resol_mean 28.5714
_diffrn_detector_type 'Rigaku Saturn724+'
_diffrn_measured_fraction_theta_full 0.998
_diffrn_measured_fraction_theta_max 0.998
_diffrn_measurement_details
;
List of Runs (angles in degrees, time in seconds):

  # Type    Start    End  Width  t~exp~   \w     \q     \k     \f   Frames
#--------------------------------------------------------------------------
  1  \w   -110.00  70.00   0.50    8.00    --  -20.00   0.00 -36.00  360
  2  \w    -87.00 -12.00   0.50    8.00    --  -20.00 -72.00 -36.00  150
;
_diffrn_measurement_device 'abstract diffractometer'
_diffrn_measurement_device_type 'dtrek-CrysAlisPro-abstract goniometer imported rigaku-d*trek images'
_diffrn_measurement_method '\w scans'
_diffrn_measurement_specimen_support 'Mitegen 50um'
_diffrn_orient_matrix_type 'CrysAlisPro convention (1999,Acta A55,543-557)'
_diffrn_orient_matrix_UB_11 -0.0057488000
_diffrn_orient_matrix_UB_12 -0.0758476000
_diffrn_orient_matrix_UB_13 0.0265881000
_diffrn_orient_matrix_UB_21 0.0392443000
_diffrn_orient_matrix_UB_22 -0.0125240000
_diffrn_orient_matrix_UB_23 0.0058308000
_diffrn_orient_matrix_UB_31 0.0005833000
_diffrn_orient_matrix_UB_32 0.0960194000
_diffrn_orient_matrix_UB_33 0.0217511000
_diffrn_radiation_collimation 0.3
_diffrn_radiation_monochromator graphite
_diffrn_radiation_probe x-ray
_diffrn_radiation_type MoK\a
_diffrn_radiation_wavelength 0.71073
_diffrn_reflns_av_R_equivalents 0.1221
_diffrn_reflns_av_unetI/netI 0.2169
_diffrn_reflns_Laue_measured_fraction_full 0.998
_diffrn_reflns_Laue_measured_fraction_max 0.998
_diffrn_reflns_limit_h_max 20
_diffrn_reflns_limit_h_min -21
_diffrn_reflns_limit_k_max 6
_diffrn_reflns_limit_k_min -6
_diffrn_reflns_limit_l_max 22
_diffrn_reflns_limit_l_min -24
_diffrn_reflns_number 9581
_diffrn_reflns_point_group_measured_fraction_full 0.998
_diffrn_reflns_point_group_measured_fraction_max 0.998
_diffrn_reflns_theta_full 24.998
_diffrn_reflns_theta_max 24.998
_diffrn_reflns_theta_min 2.276
_diffrn_source 'fine-focus sealed X-ray tube'
_diffrn_source_current 24.0
_diffrn_source_power 1.2
_diffrn_source_target Mo
_diffrn_source_type 'Enhance (Mo) X-ray Source'
_diffrn_source_voltage 50.0
_exptl_absorpt_coefficient_mu 0.075
_exptl_absorpt_correction_T_max 1.00000
_exptl_absorpt_correction_T_min 0.41685
_exptl_absorpt_correction_type numerical
_exptl_absorpt_process_details
;
CrysAlisPro 1.171.38.46 (Rigaku Oxford Diffraction, 2015)
Empirical absorption correction using spherical harmonics,
 implemented in SCALE3 ABSPACK scaling algorithm.
;
_exptl_crystal_colour yellow
_exptl_crystal_colour_primary yellow
_exptl_crystal_density_diffrn 1.233
_exptl_crystal_description block
_exptl_crystal_F_000 824
_exptl_crystal_size_max 0.136
_exptl_crystal_size_mid 0.101
_exptl_crystal_size_min 0.095
_refine_diff_density_max 0.265
_refine_diff_density_min -0.335
_refine_diff_density_rms 0.084
_refine_ls_extinction_method none
_refine_ls_goodness_of_fit_ref 1.016
_refine_ls_hydrogen_treatment constr
_refine_ls_matrix_type full
_refine_ls_number_parameters 271
_refine_ls_number_reflns 3693
_refine_ls_number_restraints 0
_refine_ls_restrained_S_all 1.016
_refine_ls_R_factor_all 0.2383
_refine_ls_R_factor_gt 0.1125
_refine_ls_shift/su_max 0.000
_refine_ls_shift/su_mean 0.000
_refine_ls_structure_factor_coef Fsqd
_refine_ls_weighting_details 'w=1/[\s^2^(Fo^2^)+(0.1345P)^2^] where P=(Fo^2^+2Fc^2^)/3'
_refine_ls_weighting_scheme calc
_refine_ls_wR_factor_gt 0.2548
_refine_ls_wR_factor_ref 0.3469
_reflns_Friedel_coverage 0.000
_reflns_number_gt 1449
_reflns_number_total 3693
_reflns_threshold_expression 'I > 2\s(I)'
_cod_data_source_file d2sc05188e2.cif
_cod_data_source_block cmrv-rs-884_mo
_cod_depositor_comments 'Adding full bibliography for 1568218--1568220.cif.'
_cod_original_cell_volume 2103.4(8)
_cod_database_code 1568219
_shelx_shelxl_version_number 2014/7
_shelx_space_group_comment
;
The symmetry employed for this shelxl refinement is uniquely defined
by the following loop, which should always be used as a source of
symmetry information in preference to the above space-group names.
They are only intended as comments.
;
_shelx_estimated_absorpt_t_max 0.993
_shelx_estimated_absorpt_t_min 0.990
_reflns_odcompleteness_completeness 88.73
_reflns_odcompleteness_iscentric 1
_reflns_odcompleteness_theta 31.12
_olex2_refinement_description
;
1. Fixed Uiso
 At 1.2 times of:
  All C(H) groups, All C(H,H) groups, All N(H) groups
2.a Ternary CH refined with riding coordinates:
 C13(H13), C11(H11)
2.b Secondary CH2 refined with riding coordinates:
 C12(H12A,H12B)
2.c Aromatic/amide H refined with riding coordinates:
 N2(H2), C19(H19), C21(H21), C24(H24), C16(H16), C20(H20), C2(H2A), C27(H27),
 C26(H26), C3(H3), C25(H25), C17(H17), C4(H4), C8(H8), C9(H9), C7(H7)
2.d X=CH2 refined with riding coordinates:
 C14(H14A,H14B)
;
_olex2_submission_special_instructions 'No special instructions were received'
_oxdiff_exptl_absorpt_empirical_details
;
Empirical correction (ABSPACK) includes:
- Absorption correction using spherical harmonics
- Frame scaling
;
_oxdiff_exptl_absorpt_empirical_full_max 1.508
_oxdiff_exptl_absorpt_empirical_full_min 0.696

loop_
_space_group_symop_operation_xyz
'x, y, z'
'-x, y+1/2, -z+1/2'
'-x, -y, -z'
'x, -y-1/2, z-1/2'

loop_
_atom_site_label
_atom_site_type_symbol
_atom_site_fract_x
_atom_site_fract_y
_atom_site_fract_z
_atom_site_U_iso_or_equiv
_atom_site_adp_type
_atom_site_occupancy
_atom_site_site_symmetry_order
_atom_site_calc_flag
_atom_site_refinement_flags_posn
_atom_site_refinement_flags_adp
_atom_site_refinement_flags_occupancy
_atom_site_disorder_assembly
_atom_site_disorder_group
O1 O 0.1544(3) 0.4854(8) 0.4520(2) 0.0699(16) Uani 1 1 d . . . . .
N2 N 0.1766(3) 0.4839(8) 0.3444(3) 0.0509(16) Uani 1 1 d . . . . .
H2 H 0.2005 0.4079 0.3148 0.061 Uiso 1 1 calc R . . . .
N1 N 0.1759(3) 0.5745(9) 0.2158(3) 0.0587(17) Uani 1 1 d . . . . .
C23 C 0.4059(4) 0.9148(11) 0.3321(3) 0.0427(16) Uani 1 1 d . . . . .
C22 C 0.4487(3) 1.1150(10) 0.3178(3) 0.0414(17) Uani 1 1 d . . . . .
C15 C 0.3228(4) 0.3922(10) 0.5023(4) 0.0514(19) Uani 1 1 d . . . . .
C1 C 0.1355(4) 0.6789(11) 0.3219(3) 0.0468(18) Uani 1 1 d . . . . .
C19 C 0.4983(4) 0.8152(11) 0.4185(3) 0.057(2) Uani 1 1 d . . . . .
H19 H 0.5153 0.7154 0.4534 0.068 Uiso 1 1 calc R . . . .
C13 C 0.2977(4) 0.1885(10) 0.4616(3) 0.0484(18) Uani 1 1 d . . . . .
H13 H 0.3403 0.0927 0.4476 0.058 Uiso 1 1 calc R . . . .
C21 C 0.5171(4) 1.1493(12) 0.3531(4) 0.053(2) Uani 1 1 d . . . . .
H21 H 0.5468 1.2794 0.3430 0.063 Uiso 1 1 calc R . . . .
C24 C 0.3389(4) 0.8827(11) 0.2956(3) 0.0512(19) Uani 1 1 d . . . . .
H24 H 0.3087 0.7532 0.3053 0.061 Uiso 1 1 calc R . . . .
C5 C 0.1005(4) 0.9240(11) 0.2253(4) 0.0504(19) Uani 1 1 d . . . . .
C16 C 0.3694(4) 0.5636(10) 0.4727(3) 0.0486(18) Uani 1 1 d . . . . .
H16 H 0.3941 0.6715 0.5019 0.058 Uiso 1 1 calc R . . . .
C20 C 0.5424(4) 1.0015(11) 0.4015(4) 0.060(2) Uani 1 1 d . . . . .
H20 H 0.5901 1.0254 0.4236 0.072 Uiso 1 1 calc R . . . .
C6 C 0.1372(4) 0.7245(11) 0.2524(3) 0.055(2) Uani 1 1 d . . . . .
C18 C 0.4296(4) 0.7733(11) 0.3849(3) 0.0467(17) Uani 1 1 d . . . . .
C2 C 0.0937(4) 0.8233(11) 0.3582(3) 0.0545(19) Uani 1 1 d . . . . .
H2A H 0.0894 0.7927 0.4036 0.065 Uiso 1 1 calc R . . . .
C11 C 0.2307(4) 0.1877(11) 0.4110(3) 0.055(2) Uani 1 1 d . . . . .
H11 H 0.2367 0.1003 0.3693 0.066 Uiso 1 1 calc R . . . .
C27 C 0.4228(5) 1.2652(12) 0.2669(3) 0.057(2) Uani 1 1 d . . . . .
H27 H 0.4520 1.3959 0.2565 0.069 Uiso 1 1 calc R . . . .
C10 C 0.1836(4) 0.3997(11) 0.4064(4) 0.0506(18) Uani 1 1 d . . . . .
C26 C 0.3579(5) 1.2267(13) 0.2333(4) 0.064(2) Uani 1 1 d . . . . .
H26 H 0.3408 1.3333 0.2002 0.077 Uiso 1 1 calc R . . . .
C3 C 0.0574(4) 1.0150(11) 0.3292(4) 0.059(2) Uani 1 1 d . . . . .
H3 H 0.0285 1.1112 0.3556 0.070 Uiso 1 1 calc R . . . .
C14 C 0.3043(4) 0.4188(11) 0.5632(4) 0.067(2) Uani 1 1 d . . . . .
H14A H 0.3214 0.5504 0.5878 0.080 Uiso 1 1 calc R . . . .
H14B H 0.2738 0.3065 0.5825 0.080 Uiso 1 1 calc R . . . .
C25 C 0.3142(4) 1.0304(11) 0.2461(4) 0.058(2) Uani 1 1 d . . . . .
H25 H 0.2687 1.0012 0.2210 0.070 Uiso 1 1 calc R . . . .
C17 C 0.3817(3) 0.5873(10) 0.4088(4) 0.0491(18) Uani 1 1 d . . . . .
H17 H 0.3589 0.4811 0.3780 0.059 Uiso 1 1 calc R . . . .
C12 C 0.2305(4) 0.0471(12) 0.4734(3) 0.063(2) Uani 1 1 d . . . . .
H12A H 0.1980 0.1008 0.5078 0.075 Uiso 1 1 calc R . . . .
H12B H 0.2348 -0.1235 0.4697 0.075 Uiso 1 1 calc R . . . .
C4 C 0.0616(4) 1.0698(12) 0.2648(4) 0.058(2) Uani 1 1 d . . . . .
H4 H 0.0382 1.2059 0.2472 0.069 Uiso 1 1 calc R . . . .
C8 C 0.1460(5) 0.8110(15) 0.1214(4) 0.077(3) Uani 1 1 d . . . . .
H8 H 0.1505 0.8363 0.0758 0.093 Uiso 1 1 calc R . . . .
C9 C 0.1061(4) 0.9602(11) 0.1579(4) 0.061(2) Uani 1 1 d . . . . .
H9 H 0.0818 1.0898 0.1372 0.073 Uiso 1 1 calc R . . . .
C7 C 0.1795(5) 0.6227(13) 0.1531(4) 0.073(3) Uani 1 1 d . . . . .
H7 H 0.2072 0.5200 0.1275 0.088 Uiso 1 1 calc R . . . .

loop_
_atom_site_aniso_label
_atom_site_aniso_U_11
_atom_site_aniso_U_22
_atom_site_aniso_U_33
_atom_site_aniso_U_23
_atom_site_aniso_U_13
_atom_site_aniso_U_12
O1 0.092(4) 0.070(3) 0.048(3) -0.003(3) 0.009(3) 0.019(3)
N2 0.059(4) 0.037(3) 0.058(4) -0.010(3) 0.015(3) -0.009(3)
N1 0.063(4) 0.054(4) 0.061(4) 0.002(3) 0.016(3) 0.007(3)
C23 0.044(4) 0.049(4) 0.034(4) -0.006(3) -0.001(3) 0.001(3)
C22 0.035(4) 0.039(4) 0.053(4) -0.007(3) 0.020(3) -0.007(3)
C15 0.050(5) 0.038(4) 0.067(5) 0.004(3) 0.014(4) 0.012(3)
C1 0.043(4) 0.035(4) 0.063(5) 0.000(3) 0.006(4) -0.004(3)
C19 0.072(6) 0.049(4) 0.051(5) -0.003(3) 0.026(4) 0.011(4)
C13 0.063(5) 0.030(4) 0.053(4) -0.005(3) 0.009(4) 0.004(3)
C21 0.055(5) 0.045(4) 0.060(5) -0.007(4) 0.023(4) -0.011(3)
C24 0.069(5) 0.037(4) 0.050(4) 0.006(3) 0.021(4) 0.010(4)
C5 0.032(4) 0.038(4) 0.082(6) 0.002(4) 0.010(4) -0.009(3)
C16 0.050(4) 0.039(4) 0.059(5) 0.001(3) 0.021(4) 0.010(3)
C20 0.062(5) 0.038(4) 0.081(6) -0.013(4) 0.020(4) -0.008(4)
C6 0.062(5) 0.041(4) 0.064(5) 0.000(4) 0.022(4) -0.002(4)
C18 0.043(4) 0.043(4) 0.055(5) -0.003(3) 0.011(4) 0.005(3)
C2 0.059(5) 0.052(5) 0.053(5) -0.003(4) 0.010(4) 0.006(4)
C11 0.076(6) 0.037(4) 0.054(5) -0.005(3) 0.012(4) -0.001(4)
C27 0.069(6) 0.053(5) 0.054(5) -0.001(4) 0.030(4) 0.000(4)
C10 0.056(5) 0.051(4) 0.044(4) -0.012(4) 0.000(4) -0.002(3)
C26 0.070(6) 0.067(5) 0.057(5) 0.017(4) 0.021(5) 0.001(4)
C3 0.049(5) 0.046(4) 0.081(6) -0.013(4) 0.004(4) 0.000(3)
C14 0.080(6) 0.048(4) 0.076(6) -0.011(4) 0.032(5) -0.016(4)
C25 0.057(5) 0.058(5) 0.061(5) 0.006(4) 0.017(4) -0.002(4)
C17 0.037(4) 0.041(4) 0.071(5) -0.001(3) 0.016(4) 0.004(3)
C12 0.077(6) 0.054(5) 0.059(5) 0.003(4) 0.015(4) -0.006(4)
C4 0.059(5) 0.045(4) 0.069(6) 0.002(4) 0.003(4) -0.001(4)
C8 0.084(7) 0.087(6) 0.063(5) 0.012(5) 0.020(5) 0.008(5)
C9 0.066(5) 0.051(4) 0.067(5) 0.021(4) 0.023(4) 0.006(4)
C7 0.101(7) 0.061(5) 0.060(5) -0.006(4) 0.030(5) 0.016(5)

loop_
_atom_type_symbol
_atom_type_description
_atom_type_scat_dispersion_real
_atom_type_scat_dispersion_imag
_atom_type_scat_source
C C 0.0033 0.0016 'International Tables Vol C Tables 4.2.6.8 and 6.1.1.4'
H H 0.0000 0.0000 'International Tables Vol C Tables 4.2.6.8 and 6.1.1.4'
N N 0.0061 0.0033 'International Tables Vol C Tables 4.2.6.8 and 6.1.1.4'
O O 0.0106 0.0060 'International Tables Vol C Tables 4.2.6.8 and 6.1.1.4'

loop_
_geom_angle_atom_site_label_1
_geom_angle_atom_site_label_2
_geom_angle_atom_site_label_3
_geom_angle
_geom_angle_site_symmetry_1
_geom_angle_site_symmetry_3
_geom_angle_publ_flag
C1 N2 H2 116.3 . . ?
C10 N2 H2 116.3 . . ?
C10 N2 C1 127.5(6) . . ?
C7 N1 C6 117.2(6) . . ?
C24 C23 C22 117.3(6) . . ?
C24 C23 C18 123.1(6) . . ?
C18 C23 C22 119.3(7) . . ?
C21 C22 C23 118.5(6) . . ?
C21 C22 C27 122.0(6) . . ?
C27 C22 C23 119.4(7) . . ?
C16 C15 C13 117.8(6) . . ?
C14 C15 C13 122.2(6) . . ?
C14 C15 C16 120.1(6) . . ?
N2 C1 C6 115.0(6) . . ?
C2 C1 N2 127.1(6) . . ?
C2 C1 C6 117.8(6) . . ?
C20 C19 H19 119.6 . . ?
C18 C19 H19 119.6 . . ?
C18 C19 C20 120.7(7) . . ?
C15 C13 H13 112.7 . . ?
C15 C13 C11 124.9(6) . . ?
C11 C13 H13 112.7 . . ?
C12 C13 C15 124.1(6) . . ?
C12 C13 H13 112.7 . . ?
C12 C13 C11 59.9(5) . . ?
C22 C21 H21 119.1 . . ?
C20 C21 C22 121.8(6) . . ?
C20 C21 H21 119.1 . . ?
C23 C24 H24 118.7 . . ?
C25 C24 C23 122.6(7) . . ?
C25 C24 H24 118.7 . . ?
C4 C5 C6 120.2(7) . . ?
C4 C5 C9 123.5(7) . . ?
C9 C5 C6 116.3(6) . . ?
C15 C16 H16 116.2 . . ?
C17 C16 C15 127.5(7) . . ?
C17 C16 H16 116.2 . . ?
C19 C20 H20 120.1 . . ?
C21 C20 C19 119.8(8) . . ?
C21 C20 H20 120.1 . . ?
N1 C6 C1 117.8(6) . . ?
N1 C6 C5 122.7(6) . . ?
C5 C6 C1 119.5(6) . . ?
C23 C18 C17 121.6(7) . . ?
C19 C18 C23 119.6(6) . . ?
C19 C18 C17 118.7(6) . . ?
C1 C2 H2A 119.7 . . ?
C1 C2 C3 120.6(7) . . ?
C3 C2 H2A 119.7 . . ?
C13 C11 H11 116.9 . . ?
C10 C11 C13 117.3(6) . . ?
C10 C11 H11 116.9 . . ?
C10 C11 C12 117.6(6) . . ?
C12 C11 C13 58.6(5) . . ?
C12 C11 H11 116.9 . . ?
C22 C27 H27 119.5 . . ?
C26 C27 C22 120.9(7) . . ?
C26 C27 H27 119.5 . . ?
O1 C10 N2 123.7(7) . . ?
O1 C10 C11 124.3(7) . . ?
N2 C10 C11 111.9(6) . . ?
C27 C26 H26 119.4 . . ?
C27 C26 C25 121.1(7) . . ?
C25 C26 H26 119.4 . . ?
C2 C3 H3 118.6 . . ?
C4 C3 C2 122.8(7) . . ?
C4 C3 H3 118.6 . . ?
C15 C14 H14A 120.0 . . ?
C15 C14 H14B 120.0 . . ?
H14A C14 H14B 120.0 . . ?
C24 C25 C26 118.5(8) . . ?
C24 C25 H25 120.8 . . ?
C26 C25 H25 120.8 . . ?
C16 C17 C18 122.0(7) . . ?
C16 C17 H17 119.0 . . ?
C18 C17 H17 119.0 . . ?
C13 C12 C11 61.5(4) . . ?
C13 C12 H12A 117.6 . . ?
C13 C12 H12B 117.6 . . ?
C11 C12 H12A 117.6 . . ?
C11 C12 H12B 117.6 . . ?
H12A C12 H12B 114.7 . . ?
C5 C4 H4 120.5 . . ?
C3 C4 C5 118.9(7) . . ?
C3 C4 H4 120.5 . . ?
C9 C8 H8 121.0 . . ?
C9 C8 C7 117.9(7) . . ?
C7 C8 H8 121.0 . . ?
C5 C9 H9 119.6 . . ?
C8 C9 C5 120.8(7) . . ?
C8 C9 H9 119.6 . . ?
N1 C7 C8 125.0(7) . . ?
N1 C7 H7 117.5 . . ?
C8 C7 H7 117.5 . . ?

loop_
_geom_bond_atom_site_label_1
_geom_bond_atom_site_label_2
_geom_bond_distance
_geom_bond_site_symmetry_2
_geom_bond_publ_flag
O1 C10 1.203(7) . ?
N2 H2 0.8800 . ?
N2 C1 1.404(8) . ?
N2 C10 1.352(8) . ?
N1 C6 1.361(7) . ?
N1 C7 1.316(9) . ?
C23 C22 1.426(9) . ?
C23 C24 1.384(9) . ?
C23 C18 1.397(9) . ?
C22 C21 1.396(9) . ?
C22 C27 1.407(9) . ?
C15 C13 1.490(9) . ?
C15 C16 1.452(8) . ?
C15 C14 1.313(9) . ?
C1 C6 1.442(9) . ?
C1 C2 1.369(8) . ?
C19 H19 0.9500 . ?
C19 C20 1.391(9) . ?
C19 C18 1.391(9) . ?
C13 H13 1.0000 . ?
C13 C11 1.532(10) . ?
C13 C12 1.488(9) . ?
C21 H21 0.9500 . ?
C21 C20 1.359(10) . ?
C24 H24 0.9500 . ?
C24 C25 1.373(9) . ?
C5 C6 1.420(9) . ?
C5 C4 1.384(9) . ?
C5 C9 1.400(9) . ?
C16 H16 0.9500 . ?
C16 C17 1.341(8) . ?
C20 H20 0.9500 . ?
C18 C17 1.476(8) . ?
C2 H2A 0.9500 . ?
C2 C3 1.396(9) . ?
C11 H11 1.0000 . ?
C11 C10 1.485(9) . ?
C11 C12 1.509(9) . ?
C27 H27 0.9500 . ?
C27 C26 1.330(10) . ?
C26 H26 0.9500 . ?
C26 C25 1.411(9) . ?
C3 H3 0.9500 . ?
C3 C4 1.356(9) . ?
C14 H14A 0.9500 . ?
C14 H14B 0.9500 . ?
C25 H25 0.9500 . ?
C17 H17 0.9500 . ?
C12 H12A 0.9900 . ?
C12 H12B 0.9900 . ?
C4 H4 0.9500 . ?
C8 H8 0.9500 . ?
C8 C9 1.368(9) . ?
C8 C7 1.380(10) . ?
C9 H9 0.9500 . ?
C7 H7 0.9500 . ?

loop_
_smtbx_masks_void_nr
_smtbx_masks_void_average_x
_smtbx_masks_void_average_y
_smtbx_masks_void_average_z
_smtbx_masks_void_volume
_smtbx_masks_void_count_electrons
_smtbx_masks_void_content
1 0.000 -0.201 0.000 82.6 35.0 ?
2 0.000 -0.356 0.500 82.6 35.0 ?
